data_4505388
loop_
_publ_author_name
'Kirchner, Michael T.'
'Reddy, L. Sreenivas'
'Desiraju, Gautam R.'
'Jetti, Ram K. R.'
'Boese, Roland'

_publ_section_title
;
 Structural Variations and Polymorphism of Some Derivatives of
 6-Amino-2-phenylsulfonylimino- 1,2-dihydropyridine
;
_journal_issue 4
_journal_name_full 'Crystal Growth &amp; Design'
_journal_page_first 701
_journal_paper_doi 10.1021/cg049912t
_journal_volume 4
_journal_year 2004
_chemical_formula_moiety 'C11 H10 Cl N3 O2 S'
_chemical_formula_sum 'C11 H10 Cl N3 O2 S'
_chemical_formula_weight 283.73
_chemical_melting_point 495
_chemical_name_systematic
; 
 6-amino-2-(2-chlorophenylsulfonylimino)-1,2-dihydropyridine
;
_space_group_IT_number 14
_symmetry_cell_setting monoclinic
_symmetry_space_group_name_Hall '-P 2ybc'
_symmetry_space_group_name_H-M 'P 1 21/c 1'
_atom_sites_solution_hydrogens geom
_atom_sites_solution_primary direct
_atom_sites_solution_secondary difmap
_audit_creation_method SHELXL-97
_cell_angle_alpha 90.00
_cell_angle_beta 96.081(11)
_cell_angle_gamma 90.00
_cell_formula_units_Z 4
_cell_length_a 9.232(6)
_cell_length_b 8.900(6)
_cell_length_c 15.102(9)
_cell_measurement_reflns_used 4320
_cell_measurement_temperature 298(2)
_cell_measurement_theta_max 25.51
_cell_measurement_theta_min 2.66
_cell_volume 1233.9(14)
_computing_cell_refinement
;
BRUKER AXS SAINT program Vers.6.01
;
_computing_data_collection 'BRUKER AXS SMART Vers. 5.054 1997/98'
_computing_data_reduction
;
BRUKER AXS SAINT program Vers.6.01
;
_computing_molecular_graphics
;
BRUKER AXS SHELXTL Vers.6.12, DOS/WIN95/NT/2000/ME
;
_computing_publication_material
;
BRUKER AXS SHELXTL Vers.6.12, DOS/WIN95/NT/2000/ME
;
_computing_structure_refinement
;
BRUKER AXS SHELXTL Vers.6.12, DOS/WIN95/NT/2000/ME
;
_computing_structure_solution
;
BRUKER AXS SHELXTL Vers.6.12, DOS/WIN95/NT/2000/ME
;
_diffrn_ambient_temperature 298(2)
_diffrn_detector_area_resol_mean 8.192
_diffrn_measured_fraction_theta_full 0.987
_diffrn_measured_fraction_theta_max 0.987
_diffrn_measurement_device_type 'Siemens SMART CCD area detector system'
_diffrn_measurement_method
;
 Full sphere data collection 
 in omega at 0.3 deg scan width, 
 two runs with 720 frames, phi =  0, 270(deg) 
 two runs with 436 frames, phi = 88, 180 deg) 
;
_diffrn_radiation_monochromator graphite
_diffrn_radiation_source 'fine-focus sealed tube'
_diffrn_radiation_type MoK\a
_diffrn_radiation_wavelength 0.71073
_diffrn_reflns_av_R_equivalents 0.0515
_diffrn_reflns_av_sigmaI/netI 0.0536
_diffrn_reflns_limit_h_max 12
_diffrn_reflns_limit_h_min -12
_diffrn_reflns_limit_k_max 11
_diffrn_reflns_limit_k_min -11
_diffrn_reflns_limit_l_max 17
_diffrn_reflns_limit_l_min -20
_diffrn_reflns_number 10435
_diffrn_reflns_theta_full 28.41
_diffrn_reflns_theta_max 28.41
_diffrn_reflns_theta_min 2.22
_exptl_absorpt_coefficient_mu 0.475
_exptl_absorpt_correction_T_max 0.96
_exptl_absorpt_correction_T_min 0.78
_exptl_absorpt_correction_type empirical
_exptl_absorpt_process_details
; 
 Siemens SADABS program multi-scan V2.03
 R.H. Blessing, Acta Cryst. (1995) A51 33-38 
;
_exptl_crystal_colour colourless
_exptl_crystal_density_diffrn 1.527
_exptl_crystal_density_method 'not measured'
_exptl_crystal_description plate
_exptl_crystal_F_000 584
_exptl_crystal_size_max 0.28
_exptl_crystal_size_mid 0.16
_exptl_crystal_size_min 0.09
_refine_diff_density_max 0.463
_refine_diff_density_min -0.226
_refine_diff_density_rms 0.079
_refine_ls_extinction_method none
_refine_ls_goodness_of_fit_ref 0.970
_refine_ls_hydrogen_treatment mixed
_refine_ls_matrix_type full
_refine_ls_number_parameters 163
_refine_ls_number_reflns 3061
_refine_ls_number_restraints 0
_refine_ls_restrained_S_all 0.970
_refine_ls_R_factor_all 0.1013
_refine_ls_R_factor_gt 0.0574
_refine_ls_shift/su_max 0.000
_refine_ls_shift/su_mean 0.000
_refine_ls_structure_factor_coef Fsqd
_refine_ls_weighting_details 'calc w=1/[\s^2^(Fo^2^)+(0.0915P)^2^+0.0000P] where P=(Fo^2^+2Fc^2^)/3'
_refine_ls_weighting_scheme calc
_refine_ls_wR_factor_gt 0.1343
_refine_ls_wR_factor_ref 0.1553
_reflns_number_gt 1881
_reflns_number_total 3061
_reflns_threshold_expression >2sigma(I)
_cod_data_source_file cg049912tsi20040309_075809.cif
_cod_data_source_block 1b
_cod_depositor_comments
;
The following automatic conversions were performed:

'_symmetry_cell_setting' value 'Monoclinic' changed to 'monoclinic'
according to /home/saulius/struct/CIF-dictionaries/cif_core.dic
dictionary named 'cif_core.dic' version 2.4.1 from 2010-06-29.

Automatic conversion script
Id: cif_fix_values 1715 2011-07-08 13:25:40Z adriana 
;
_cod_original_cell_volume 1233.8(13)
_cod_original_sg_symbol_H-M 'P 21 /c'
_cod_database_code 4505388

loop_
_symmetry_equiv_pos_as_xyz
'x, y, z'
'-x, y+1/2, -z+1/2'
'-x, -y, -z'
'x, -y-1/2, z-1/2'

loop_
_atom_site_label
_atom_site_type_symbol
_atom_site_fract_x
_atom_site_fract_y
_atom_site_fract_z
_atom_site_U_iso_or_equiv
_atom_site_adp_type
_atom_site_occupancy
_atom_site_symmetry_multiplicity
_atom_site_calc_flag
_atom_site_refinement_flags
Cl1 Cl 0.38587(10) 0.23104(12) 0.35299(5) 0.0783(3) Uani 1 1 d .
O1 O 0.1561(2) 0.0717(2) 0.07540(13) 0.0569(5) Uani 1 1 d .
O2 O 0.1554(2) 0.0318(2) 0.23593(13) 0.0532(5) Uani 1 1 d .
N1 N 0.0628(2) 0.5308(2) 0.14633(13) 0.0392(5) Uani 1 1 d .
H1 H 0.0045 0.5246 0.1896 0.047 Uiso 1 1 d R
C2 C 0.1421(3) 0.4070(3) 0.12655(16) 0.0389(6) Uani 1 1 d .
C3 C 0.2246(3) 0.4203(3) 0.05496(17) 0.0485(7) Uani 1 1 d .
H3 H 0.2723 0.3373 0.0382 0.058 Uiso 1 1 d R
C4 C 0.2212(3) 0.5546(4) 0.00726(19) 0.0534(7) Uani 1 1 d .
H4 H 0.2762 0.5617 -0.0396 0.064 Uiso 1 1 d R
C5 C 0.1400(3) 0.6757(3) 0.02882(18) 0.0496(7) Uani 1 1 d .
H5 H 0.1354 0.7694 0.0003 0.059 Uiso 1 1 d R
C6 C 0.0582(3) 0.6643(3) 0.10075(17) 0.0419(6) Uani 1 1 d .
N7 N -0.0252(3) 0.7735(3) 0.12694(16) 0.0546(7) Uani 1 1 d .
H7A H -0.0549 0.7723 0.1766 0.065 Uiso 1 1 d R
H7B H -0.0112 0.8512 0.1101 0.065 Uiso 1 1 d R
N8 N 0.1263(2) 0.2882(2) 0.18241(15) 0.0437(5) Uani 1 1 d .
S9 S 0.19373(7) 0.12890(8) 0.16484(5) 0.0433(2) Uani 1 1 d .
C10 C 0.3874(3) 0.1466(3) 0.17763(18) 0.0421(6) Uani 1 1 d .
C11 C 0.4674(3) 0.1965(3) 0.25647(19) 0.0499(7) Uani 1 1 d .
C12 C 0.6165(3) 0.2196(4) 0.2598(2) 0.0647(9) Uani 1 1 d .
H12 H 0.6669 0.2561 0.3113 0.078 Uiso 1 1 d R
C13 C 0.6875(3) 0.1905(4) 0.1858(3) 0.0689(9) Uani 1 1 d .
H13 H 0.7929 0.2094 0.1884 0.083 Uiso 1 1 d R
C14 C 0.6117(4) 0.1374(4) 0.1095(3) 0.0704(10) Uani 1 1 d .
H14 H 0.6496 0.1159 0.0596 0.084 Uiso 1 1 d R
C15 C 0.4617(3) 0.1169(3) 0.1046(2) 0.0559(8) Uani 1 1 d .
H15 H 0.4059 0.0820 0.0538 0.067 Uiso 1 1 d R

loop_
_atom_site_aniso_label
_atom_site_aniso_U_11
_atom_site_aniso_U_22
_atom_site_aniso_U_33
_atom_site_aniso_U_23
_atom_site_aniso_U_13
_atom_site_aniso_U_12
Cl1 0.0697(6) 0.1181(8) 0.0481(5) -0.0102(5) 0.0106(4) -0.0049(5)
O1 0.0550(12) 0.0574(12) 0.0584(12) -0.0146(10) 0.0072(10) -0.0110(10)
O2 0.0520(11) 0.0435(11) 0.0677(13) 0.0063(9) 0.0231(10) -0.0053(8)
N1 0.0375(11) 0.0430(12) 0.0380(11) -0.0018(10) 0.0076(9) -0.0049(9)
C2 0.0364(13) 0.0417(15) 0.0388(13) -0.0037(12) 0.0047(11) -0.0057(11)
C3 0.0498(16) 0.0511(17) 0.0466(15) 0.0005(14) 0.0144(13) 0.0020(13)
C4 0.0527(17) 0.064(2) 0.0459(15) 0.0012(14) 0.0181(13) -0.0057(14)
C5 0.0527(16) 0.0493(16) 0.0479(16) 0.0071(13) 0.0110(13) -0.0045(13)
C6 0.0391(13) 0.0443(16) 0.0420(14) -0.0027(12) 0.0027(11) -0.0096(11)
N7 0.0672(16) 0.0408(14) 0.0589(15) 0.0027(11) 0.0214(13) 0.0010(11)
N8 0.0426(12) 0.0438(13) 0.0466(12) 0.0011(10) 0.0143(10) -0.0002(10)
S9 0.0402(4) 0.0422(4) 0.0495(4) -0.0027(3) 0.0136(3) -0.0074(3)
C10 0.0404(14) 0.0409(15) 0.0470(15) 0.0051(12) 0.0139(12) -0.0017(11)
C11 0.0473(16) 0.0568(18) 0.0458(15) 0.0058(13) 0.0061(13) 0.0005(13)
C12 0.0472(17) 0.081(2) 0.064(2) 0.0117(17) -0.0050(15) -0.0064(16)
C13 0.0432(17) 0.082(2) 0.083(2) 0.014(2) 0.0127(18) -0.0061(16)
C14 0.0538(19) 0.080(2) 0.083(2) 0.002(2) 0.0349(18) -0.0070(17)
C15 0.0496(16) 0.0604(19) 0.0602(18) -0.0062(15) 0.0183(14) -0.0087(14)

loop_
_atom_type_symbol
_atom_type_description
_atom_type_scat_dispersion_real
_atom_type_scat_dispersion_imag
_atom_type_scat_source
C C 0.0033 0.0016 'International Tables Vol C Tables 4.2.6.8 and 6.1.1.4'
H H 0.0000 0.0000 'International Tables Vol C Tables 4.2.6.8 and 6.1.1.4'
N N 0.0061 0.0033 'International Tables Vol C Tables 4.2.6.8 and 6.1.1.4'
O O 0.0106 0.0060 'International Tables Vol C Tables 4.2.6.8 and 6.1.1.4'
S S 0.1246 0.1234 'International Tables Vol C Tables 4.2.6.8 and 6.1.1.4'
Cl Cl 0.1484 0.1585 'International Tables Vol C Tables 4.2.6.8 and 6.1.1.4'

loop_
_geom_angle_atom_site_label_1
_geom_angle_atom_site_label_2
_geom_angle_atom_site_label_3
_geom_angle
C6 N1 C2 125.1(2)
N8 C2 N1 113.0(2)
N8 C2 C3 130.3(2)
N1 C2 C3 116.7(2)
C2 C3 C4 119.3(3)
C5 C4 C3 122.3(3)
C4 C5 C6 118.9(3)
N7 C6 N1 118.3(2)
N7 C6 C5 124.0(3)
N1 C6 C5 117.7(2)
C2 N8 S9 121.25(18)
O2 S9 O1 115.29(13)
O2 S9 N8 106.18(12)
O1 S9 N8 114.26(13)
O2 S9 C10 106.99(12)
O1 S9 C10 105.66(12)
N8 S9 C10 108.07(12)
C15 C10 C11 118.4(3)
C15 C10 S9 118.2(2)
C11 C10 S9 123.4(2)
C12 C11 C10 120.5(3)
C12 C11 Cl1 117.4(2)
C10 C11 Cl1 122.1(2)
C13 C12 C11 119.9(3)
C14 C13 C12 120.2(3)
C13 C14 C15 120.5(3)
C10 C15 C14 120.5(3)

loop_
_geom_bond_atom_site_label_1
_geom_bond_atom_site_label_2
_geom_bond_distance
Cl1 C11 1.737(3)
O1 S9 1.451(2)
O2 S9 1.451(2)
N1 C6 1.371(3)
N1 C2 1.374(3)
C2 N8 1.370(3)
C2 C3 1.392(4)
C3 C4 1.395(4)
C4 C5 1.371(4)
C5 C6 1.391(4)
C6 N7 1.326(3)
N8 S9 1.582(2)
S9 C10 1.785(3)
C10 C15 1.384(4)
C10 C11 1.405(4)
C11 C12 1.387(4)
C12 C13 1.378(5)
C13 C14 1.368(5)
C14 C15 1.391(4)

loop_
_cod_related_entry_id
_cod_related_entry_database
_cod_related_entry_code
1 ChemSpider 30661510
